data_7208888
loop_
_publ_author_name
'Macksasitorn, Sarist'
'Hu, Yang'
'Stork, Jay R.'

_publ_section_title
;
 Homoconjugated 4-aminopyridine salts: influence of anions on network
 topology
;
_journal_issue 9
_journal_name_full CrystEngComm
_journal_page_first 1698
_journal_paper_doi 10.1039/c2ce26107c
_journal_volume 15
_journal_year 2013
_chemical_formula_moiety 'C10 H13 N4, Cl'
_chemical_formula_sum 'C10 H13 Cl N4'
_chemical_formula_weight 224.69
_chemical_name_common '4-Aminopyridinium hemichloride'
_chemical_name_systematic
;
?
;
_space_group_IT_number 14
_symmetry_cell_setting monoclinic
_symmetry_space_group_name_Hall '-P 2yn'
_symmetry_space_group_name_H-M 'P 1 21/n 1'
_atom_sites_solution_hydrogens geom
_atom_sites_solution_primary direct
_atom_sites_solution_secondary difmap
_audit_creation_method SHELXL-97
_cell_angle_alpha 90.00
_cell_angle_beta 95.285(2)
_cell_angle_gamma 90.00
_cell_formula_units_Z 4
_cell_length_a 9.7157(17)
_cell_length_b 8.8484(16)
_cell_length_c 13.216(2)
_cell_measurement_reflns_used 3839
_cell_measurement_temperature 100(2)
_cell_measurement_theta_max 31.0
_cell_measurement_theta_min 2.50
_cell_volume 1131.3(3)
_computing_cell_refinement 'SAINT (Bruker, 2009)'
_computing_data_collection 'Apex2 (Bruker, 2009)'
_computing_data_reduction 'SAINT (Bruker, 2009)'
_computing_publication_material 'SHELXL97 (Sheldrick, 2008)'
_computing_structure_refinement 'SHELXL97 (Sheldrick, 2008)'
_computing_structure_solution SIR2004
_diffrn_ambient_temperature 100(2)
_diffrn_detector_area_resol_mean 8.3
_diffrn_measured_fraction_theta_full 1.000
_diffrn_measured_fraction_theta_max 0.940
_diffrn_measurement_device_type 'Bruker SMART Apex'
_diffrn_measurement_method \w
_diffrn_radiation_monochromator graphite
_diffrn_radiation_source 'fine-focus sealed tube'
_diffrn_radiation_type MoK\a
_diffrn_radiation_wavelength 0.71073
_diffrn_reflns_av_R_equivalents 0.0263
_diffrn_reflns_av_sigmaI/netI 0.0246
_diffrn_reflns_limit_h_max 13
_diffrn_reflns_limit_h_min -13
_diffrn_reflns_limit_k_max 12
_diffrn_reflns_limit_k_min -12
_diffrn_reflns_limit_l_max 19
_diffrn_reflns_limit_l_min -19
_diffrn_reflns_number 12908
_diffrn_reflns_theta_full 25.00
_diffrn_reflns_theta_max 31.15
_diffrn_reflns_theta_min 2.50
_exptl_absorpt_coefficient_mu 0.311
_exptl_absorpt_correction_T_max 0.9098
_exptl_absorpt_correction_T_min 0.8857
_exptl_absorpt_correction_type multi-scan
_exptl_absorpt_process_details 'SADABS (Sheldrick, 2008)'
_exptl_crystal_colour colorless
_exptl_crystal_density_diffrn 1.319
_exptl_crystal_density_method 'not measured'
_exptl_crystal_description block
_exptl_crystal_F_000 472
_exptl_crystal_size_max 0.40
_exptl_crystal_size_mid 0.36
_exptl_crystal_size_min 0.31
_refine_diff_density_max 0.438
_refine_diff_density_min -0.226
_refine_diff_density_rms 0.055
_refine_ls_extinction_method none
_refine_ls_goodness_of_fit_ref 1.033
_refine_ls_hydrogen_treatment mixed
_refine_ls_matrix_type full
_refine_ls_number_parameters 154
_refine_ls_number_reflns 3432
_refine_ls_number_restraints 0
_refine_ls_restrained_S_all 1.033
_refine_ls_R_factor_all 0.0466
_refine_ls_R_factor_gt 0.0359
_refine_ls_shift/su_max 0.001
_refine_ls_shift/su_mean 0.000
_refine_ls_structure_factor_coef Fsqd
_refine_ls_weighting_details 'calc w=1/[\s^2^(Fo^2^)+(0.0371P)^2^+0.5730P] where P=(Fo^2^+2Fc^2^)/3'
_refine_ls_weighting_scheme calc
_refine_ls_wR_factor_gt 0.0841
_refine_ls_wR_factor_ref 0.0914
_reflns_number_gt 2869
_reflns_number_total 3432
_reflns_threshold_expression >2/s(I)
_cod_data_source_file c2ce26107c.txt
_cod_data_source_block '[(4-AP)2H]Cl'
_cod_original_sg_symbol_H-M 'P 21/n'
_cod_database_code 7208888

loop_
_symmetry_equiv_pos_as_xyz
'x, y, z'
'-x+1/2, y+1/2, -z+1/2'
'-x, -y, -z'
'x-1/2, -y-1/2, z-1/2'

loop_
_atom_site_label
_atom_site_type_symbol
_atom_site_fract_x
_atom_site_fract_y
_atom_site_fract_z
_atom_site_U_iso_or_equiv
_atom_site_adp_type
_atom_site_occupancy
_atom_site_symmetry_multiplicity
_atom_site_calc_flag
_atom_site_refinement_flags
_atom_site_disorder_assembly
_atom_site_disorder_group
C1 C 0.46478(13) 0.73062(14) 0.60854(10) 0.0202(2) Uani 1 1 d . . .
H1 H 0.4352 0.8324 0.5993 0.024 Uiso 1 1 calc R . .
C2 C 0.37256(13) 0.62616(14) 0.63841(9) 0.0186(2) Uani 1 1 d . . .
H2 H 0.2809 0.6556 0.6489 0.022 Uiso 1 1 calc R . .
C3 C 0.41463(12) 0.47490(13) 0.65344(9) 0.0162(2) Uani 1 1 d . . .
C4 C 0.55182(13) 0.43911(14) 0.63565(9) 0.0191(2) Uani 1 1 d . . .
H4 H 0.5852 0.3386 0.6447 0.023 Uiso 1 1 calc R . .
C5 C 0.63661(13) 0.55096(15) 0.60506(10) 0.0206(2) Uani 1 1 d . . .
H5 H 0.7285 0.5253 0.5927 0.025 Uiso 1 1 calc R . .
C6 C 0.76781(13) 0.02996(15) 0.62793(10) 0.0227(3) Uani 1 1 d . . .
H6 H 0.7310 0.0056 0.6901 0.027 Uiso 1 1 calc R . .
C7 C 0.84411(13) 0.15934(14) 0.62306(9) 0.0200(2) Uani 1 1 d . . .
H7 H 0.8605 0.2225 0.6811 0.024 Uiso 1 1 calc R . .
C8 C 0.89810(12) 0.19786(13) 0.53121(9) 0.0168(2) Uani 1 1 d . . .
C9 C 0.86909(13) 0.09880(14) 0.44809(9) 0.0181(2) Uani 1 1 d . . .
H9 H 0.9023 0.1209 0.3843 0.022 Uiso 1 1 calc R . .
C10 C 0.79317(13) -0.02867(14) 0.45978(10) 0.0200(2) Uani 1 1 d . . .
H10 H 0.7753 -0.0947 0.4034 0.024 Uiso 1 1 calc R . .
N1 N 0.59547(11) 0.69530(13) 0.59176(8) 0.0209(2) Uani 1 1 d . . .
H1A H 0.646(4) 0.772(4) 0.572(3) 0.025 Uiso 0.50 1 d P A 1
N2 N 0.32668(12) 0.36815(13) 0.68214(9) 0.0211(2) Uani 1 1 d . . .
H2A H 0.3610(17) 0.283(2) 0.7028(12) 0.025 Uiso 1 1 d . . .
H2B H 0.2497(18) 0.3955(19) 0.7001(12) 0.025 Uiso 1 1 d . . .
N3 N 0.74267(11) -0.06431(13) 0.54835(9) 0.0215(2) Uani 1 1 d . . .
H3A H 0.701(4) -0.147(4) 0.559(3) 0.026 Uiso 0.50 1 d P B 2
N4 N 0.97560(13) 0.32198(13) 0.52249(9) 0.0242(2) Uani 1 1 d . . .
H4A H 0.9979(18) 0.347(2) 0.4647(14) 0.029 Uiso 1 1 d . . .
H4B H 0.9927(17) 0.381(2) 0.5750(14) 0.029 Uiso 1 1 d . . .
Cl1 Cl 0.47635(3) 0.05545(3) 0.78294(2) 0.02177(9) Uani 1 1 d . . .

loop_
_atom_site_aniso_label
_atom_site_aniso_U_11
_atom_site_aniso_U_22
_atom_site_aniso_U_33
_atom_site_aniso_U_23
_atom_site_aniso_U_13
_atom_site_aniso_U_12
C1 0.0222(6) 0.0154(5) 0.0231(6) -0.0006(4) 0.0020(5) 0.0006(4)
C2 0.0178(5) 0.0179(5) 0.0202(5) -0.0009(4) 0.0026(4) 0.0024(4)
C3 0.0186(5) 0.0158(5) 0.0139(5) -0.0009(4) -0.0006(4) -0.0003(4)
C4 0.0192(5) 0.0184(5) 0.0192(5) -0.0007(4) -0.0004(4) 0.0034(4)
C5 0.0167(5) 0.0235(6) 0.0216(6) -0.0013(5) 0.0012(4) 0.0018(4)
C6 0.0203(6) 0.0253(6) 0.0227(6) 0.0030(5) 0.0033(5) 0.0003(5)
C7 0.0220(6) 0.0194(6) 0.0183(5) -0.0022(4) 0.0006(4) 0.0015(5)
C8 0.0170(5) 0.0136(5) 0.0192(5) 0.0006(4) -0.0011(4) 0.0023(4)
C9 0.0207(6) 0.0172(5) 0.0161(5) 0.0004(4) 0.0002(4) 0.0026(4)
C10 0.0196(6) 0.0175(6) 0.0221(6) -0.0028(4) -0.0026(5) 0.0014(4)
N1 0.0197(5) 0.0195(5) 0.0235(5) -0.0002(4) 0.0024(4) -0.0034(4)
N2 0.0214(5) 0.0176(5) 0.0244(5) 0.0036(4) 0.0032(4) 0.0006(4)
N3 0.0180(5) 0.0179(5) 0.0281(6) 0.0019(4) 0.0004(4) -0.0023(4)
N4 0.0330(6) 0.0167(5) 0.0228(5) -0.0003(4) 0.0016(5) -0.0064(4)
Cl1 0.02322(15) 0.02039(15) 0.02244(15) 0.00156(11) 0.00604(11) 0.00374(11)

loop_
_atom_type_symbol
_atom_type_description
_atom_type_scat_dispersion_real
_atom_type_scat_dispersion_imag
_atom_type_scat_source
C C 0.0033 0.0016 'International Tables Vol C Tables 4.2.6.8 and 6.1.1.4'
H H 0.0000 0.0000 'International Tables Vol C Tables 4.2.6.8 and 6.1.1.4'
N N 0.0061 0.0033 'International Tables Vol C Tables 4.2.6.8 and 6.1.1.4'
Cl Cl 0.1484 0.1585 'International Tables Vol C Tables 4.2.6.8 and 6.1.1.4'

loop_
_geom_angle_atom_site_label_1
_geom_angle_atom_site_label_2
_geom_angle_atom_site_label_3
_geom_angle
N1 C1 C2 122.87(12)
N1 C1 H1 118.6
C2 C1 H1 118.6
C1 C2 C3 119.52(11)
C1 C2 H2 120.2
C3 C2 H2 120.2
N2 C3 C2 121.41(11)
N2 C3 C4 121.44(11)
C2 C3 C4 117.15(11)
C5 C4 C3 119.29(11)
C5 C4 H4 120.4
C3 C4 H4 120.4
N1 C5 C4 122.97(12)
N1 C5 H5 118.5
C4 C5 H5 118.5
N3 C6 C7 122.78(12)
N3 C6 H6 118.6
C7 C6 H6 118.6
C6 C7 C8 119.30(11)
C6 C7 H7 120.3
C8 C7 H7 120.3
N4 C8 C7 121.90(11)
N4 C8 C9 120.92(12)
C7 C8 C9 117.17(11)
C10 C9 C8 119.73(11)
C10 C9 H9 120.1
C8 C9 H9 120.1
N3 C10 C9 122.40(11)
N3 C10 H10 118.8
C9 C10 H10 118.8
C5 N1 C1 118.20(11)
C5 N1 H1A 127(2)
C1 N1 H1A 115(2)
C3 N2 H2A 117.7(11)
C3 N2 H2B 118.7(12)
H2A N2 H2B 119.5(16)
C6 N3 C10 118.61(11)
C6 N3 H3A 117(2)
C10 N3 H3A 124(2)
C8 N4 H4A 119.1(12)
C8 N4 H4B 119.2(11)
H4A N4 H4B 121.2(16)

loop_
_geom_bond_atom_site_label_1
_geom_bond_atom_site_label_2
_geom_bond_distance
C1 N1 1.3458(17)
C1 C2 1.3704(17)
C1 H1 0.9500
C2 C3 1.4082(17)
C2 H2 0.9500
C3 N2 1.3513(16)
C3 C4 1.4106(17)
C4 C5 1.3722(18)
C4 H4 0.9500
C5 N1 1.3449(17)
C5 H5 0.9500
C6 N3 1.3470(17)
C6 C7 1.3686(18)
C6 H6 0.9500
C7 C8 1.4079(17)
C7 H7 0.9500
C8 N4 1.3426(16)
C8 C9 1.4132(17)
C9 C10 1.3642(17)
C9 H9 0.9500
C10 N3 1.3476(17)
C10 H10 0.9500
N1 H1A 0.89(4)
N2 H2A 0.858(17)
N2 H2B 0.841(18)
N3 H3A 0.85(4)
N4 H4A 0.843(18)
N4 H4B 0.872(18)

loop_
_geom_hbond_atom_site_label_D
_geom_hbond_atom_site_label_H
_geom_hbond_atom_site_label_A
_geom_hbond_distance_DH
_geom_hbond_distance_HA
_geom_hbond_distance_DA
_geom_hbond_angle_DHA
_geom_hbond_site_symmetry_A
N1 H1A N3 0.89(4) 1.77(4) 2.6552(16) 173(3) 1_565
N2 H2A Cl1 0.858(17) 2.493(18) 3.3449(13) 172.1(15) .
N2 H2B Cl1 0.841(18) 2.640(18) 3.4464(13) 161.2(15) 2_556
N3 H3A N1 0.85(4) 1.81(4) 2.6552(16) 172(3) 1_545
N4 H4A Cl1 0.843(18) 2.543(18) 3.3472(14) 160.0(15) 4_665
N4 H4B Cl1 0.872(18) 2.428(18) 3.2980(13) 175.5(15) 2_656

loop_
_geom_torsion_atom_site_label_1
_geom_torsion_atom_site_label_2
_geom_torsion_atom_site_label_3
_geom_torsion_atom_site_label_4
_geom_torsion
N1 C1 C2 C3 0.54(19)
C1 C2 C3 N2 -179.50(12)
C1 C2 C3 C4 -0.51(17)
N2 C3 C4 C5 178.97(12)
C2 C3 C4 C5 -0.01(17)
C3 C4 C5 N1 0.56(19)
N3 C6 C7 C8 0.68(19)
C6 C7 C8 N4 -178.85(12)
C6 C7 C8 C9 0.22(17)
N4 C8 C9 C10 178.24(12)
C7 C8 C9 C10 -0.84(17)
C8 C9 C10 N3 0.61(18)
C4 C5 N1 C1 -0.55(19)
C2 C1 N1 C5 -0.01(19)
C7 C6 N3 C10 -0.94(19)
C9 C10 N3 C6 0.27(18)
